data_4077449
loop_
_publ_author_name
'Iverson, Carl N.'
'Jones, William D.'

_publ_section_title
;
 Rhodium-Catalyzed Activation and Functionalization of the C&#x2212;C Bond
 of Biphenylene
;
_journal_issue 26
_journal_name_full Organometallics
_journal_page_first 5745
_journal_paper_doi 10.1021/om0107946
_journal_volume 20
_journal_year 2001
_chemical_formula_sum 'C29 H46 Cl P2 Rh'
_chemical_formula_weight 594.96
_chemical_name_common (dtbpm)RhCl(2,2'-biphenylene)
_chemical_name_systematic
; 
? 
;
_space_group_IT_number 61
_symmetry_space_group_name_Hall '-P 2ac 2ab'
_symmetry_space_group_name_H-M 'P b c a'
_atom_sites_solution_hydrogens geom
_atom_sites_solution_primary direct
_atom_sites_solution_secondary difmap
_audit_creation_method SHELXL-97
_cell_angle_alpha 90.00
_cell_angle_beta 90.00
_cell_angle_gamma 90.00
_cell_formula_units_Z 8
_cell_length_a 15.8974(7)
_cell_length_b 17.3476(8)
_cell_length_c 20.6778(9)
_cell_measurement_temperature 193(2)
_cell_volume 5702.6(4)
_computing_structure_refinement 'SHELXL-97 (Sheldrick, 1997)'
_computing_structure_solution 'SHELXS-97 (Sheldrick, 1990)'
_diffrn_ambient_temperature 193(2)
_diffrn_measured_fraction_theta_full 0.998
_diffrn_measured_fraction_theta_max 0.998
_diffrn_measurement_device_type 'ccd area detector'
_diffrn_measurement_method 'phi and omega scans'
_diffrn_radiation_monochromator graphite
_diffrn_radiation_source 'normal-focus sealed tube'
_diffrn_radiation_type MoK\a
_diffrn_radiation_wavelength 0.71073
_diffrn_reflns_av_R_equivalents 0.0291
_diffrn_reflns_av_sigmaI/netI 0.0195
_diffrn_reflns_limit_h_max 17
_diffrn_reflns_limit_h_min -17
_diffrn_reflns_limit_k_max 19
_diffrn_reflns_limit_k_min -18
_diffrn_reflns_limit_l_max 22
_diffrn_reflns_limit_l_min -21
_diffrn_reflns_number 24687
_diffrn_reflns_theta_full 23.33
_diffrn_reflns_theta_max 23.33
_diffrn_reflns_theta_min 1.97
_exptl_absorpt_coefficient_mu 0.821
_exptl_absorpt_correction_T_max 0.928
_exptl_absorpt_correction_T_min 0.859
_exptl_absorpt_correction_type SADABS
_exptl_crystal_density_diffrn 1.386
_exptl_crystal_density_method 'not measured'
_exptl_crystal_F_000 2496
_exptl_crystal_size_max .3
_exptl_crystal_size_mid .2
_exptl_crystal_size_min .12
_refine_diff_density_max 0.406
_refine_diff_density_min -0.439
_refine_diff_density_rms 0.062
_refine_ls_extinction_method none
_refine_ls_goodness_of_fit_ref 0.617
_refine_ls_hydrogen_treatment mixed
_refine_ls_matrix_type full
_refine_ls_number_parameters 298
_refine_ls_number_reflns 4125
_refine_ls_number_restraints 0
_refine_ls_restrained_S_all 0.617
_refine_ls_R_factor_all 0.0397
_refine_ls_R_factor_gt 0.0324
_refine_ls_shift/su_max 0.031
_refine_ls_shift/su_mean 0.007
_refine_ls_structure_factor_coef Fsqd
_refine_ls_weighting_details 'calc w=1/[\s^2^(Fo^2^)+(0.0887P)^2^+47.6962P] where P=(Fo^2^+2Fc^2^)/3'
_refine_ls_weighting_scheme calc
_refine_ls_wR_factor_gt 0.0908
_refine_ls_wR_factor_ref 0.0997
_reflns_number_gt 3733
_reflns_number_total 4125
_reflns_threshold_expression >2sigma(I)
_cod_data_source_file om0107946.cif
_cod_data_source_block sad_jonci06
_cod_database_code 4077449

loop_
_symmetry_equiv_pos_as_xyz
'x, y, z'
'-x+1/2, -y, z+1/2'
'-x, y+1/2, -z+1/2'
'x+1/2, -y+1/2, -z'
'-x, -y, -z'
'x-1/2, y, -z-1/2'
'x, -y-1/2, z-1/2'
'-x-1/2, y-1/2, z'

loop_
_atom_site_label
_atom_site_type_symbol
_atom_site_fract_x
_atom_site_fract_y
_atom_site_fract_z
_atom_site_U_iso_or_equiv
_atom_site_adp_type
_atom_site_occupancy
_atom_site_symmetry_multiplicity
_atom_site_calc_flag
_atom_site_refinement_flags
Rh1 Rh 0.307200(18) 0.142508(17) 0.709716(14) 0.02027(13) Uani 1 1 d .
Cl1 Cl 0.41600(6) 0.21760(6) 0.75648(5) 0.0333(3) Uani 1 1 d .
P1 P 0.21405(6) 0.12944(6) 0.80638(5) 0.0203(2) Uani 1 1 d .
P2 P 0.18224(6) 0.08872(6) 0.67263(5) 0.0214(2) Uani 1 1 d .
C1 C 0.3784(2) 0.0483(2) 0.69929(19) 0.0225(8) Uani 1 1 d .
C2 C 0.3955(2) -0.0037(2) 0.7484(2) 0.0270(9) Uani 1 1 d .
H2A H 0.3724 0.0043 0.7903 0.032 Uiso 1 1 calc R
C3 C 0.4463(2) -0.0675(2) 0.7370(2) 0.0289(9) Uani 1 1 d .
H3A H 0.4569 -0.1031 0.7709 0.035 Uiso 1 1 calc R
C4 C 0.4817(2) -0.0799(2) 0.6766(2) 0.0317(10) Uani 1 1 d .
H4A H 0.5150 -0.1243 0.6684 0.038 Uiso 1 1 calc R
C5 C 0.4674(3) -0.0260(2) 0.6284(2) 0.0292(9) Uani 1 1 d .
H5A H 0.4924 -0.0334 0.5872 0.035 Uiso 1 1 calc R
C6 C 0.4173(2) 0.0387(2) 0.63881(18) 0.0234(8) Uani 1 1 d .
C7 C 0.4045(2) 0.1031(2) 0.59401(19) 0.0247(9) Uani 1 1 d .
C8 C 0.4378(3) 0.1099(2) 0.53246(19) 0.0302(9) Uani 1 1 d .
H8A H 0.4661 0.0673 0.5135 0.036 Uiso 1 1 calc R
C9 C 0.4304(3) 0.1781(3) 0.4983(2) 0.0351(10) Uani 1 1 d .
H9A H 0.4524 0.1823 0.4558 0.042 Uiso 1 1 calc R
C10 C 0.3905(3) 0.2398(3) 0.5268(2) 0.0343(10) Uani 1 1 d .
H10A H 0.3873 0.2875 0.5044 0.041 Uiso 1 1 calc R
C11 C 0.3551(3) 0.2334(2) 0.5876(2) 0.0300(10) Uani 1 1 d .
H11A H 0.3282 0.2767 0.6066 0.036 Uiso 1 1 calc R
C12 C 0.3585(2) 0.1636(2) 0.62166(18) 0.0241(9) Uani 1 1 d .
C13 C 0.1866(2) 0.2289(2) 0.8376(2) 0.0261(9) Uani 1 1 d .
C14 C 0.2497(3) 0.2528(2) 0.8893(2) 0.0339(10) Uani 1 1 d .
H14A H 0.2353 0.3042 0.9055 0.051 Uiso 1 1 calc R
H14B H 0.3064 0.2538 0.8706 0.051 Uiso 1 1 calc R
H14C H 0.2480 0.2157 0.9250 0.051 Uiso 1 1 calc R
C15 C 0.0959(3) 0.2394(3) 0.8622(2) 0.0362(10) Uani 1 1 d .
H15A H 0.0882 0.2925 0.8773 0.054 Uiso 1 1 calc R
H15B H 0.0855 0.2036 0.8980 0.054 Uiso 1 1 calc R
H15C H 0.0563 0.2287 0.8270 0.054 Uiso 1 1 calc R
C16 C 0.1989(3) 0.2837(3) 0.7804(2) 0.0400(11) Uani 1 1 d .
H16A H 0.1855 0.3364 0.7939 0.060 Uiso 1 1 calc R
H16B H 0.1617 0.2684 0.7449 0.060 Uiso 1 1 calc R
H16C H 0.2576 0.2813 0.7659 0.060 Uiso 1 1 calc R
C17 C 0.2199(2) 0.0634(2) 0.87981(18) 0.0230(8) Uani 1 1 d .
C18 C 0.2091(3) -0.0210(2) 0.8592(2) 0.0303(10) Uani 1 1 d .
H18A H 0.2124 -0.0543 0.8975 0.046 Uiso 1 1 calc R
H18B H 0.2539 -0.0350 0.8288 0.046 Uiso 1 1 calc R
H18C H 0.1543 -0.0276 0.8383 0.046 Uiso 1 1 calc R
C19 C 0.1523(3) 0.0793(2) 0.9312(2) 0.0321(10) Uani 1 1 d .
H19A H 0.1593 0.0434 0.9673 0.048 Uiso 1 1 calc R
H19B H 0.0964 0.0724 0.9120 0.048 Uiso 1 1 calc R
H19C H 0.1581 0.1324 0.9469 0.048 Uiso 1 1 calc R
C20 C 0.3085(3) 0.0726(3) 0.9092(2) 0.0313(10) Uani 1 1 d .
H20A H 0.3138 0.0393 0.9472 0.047 Uiso 1 1 calc R
H20B H 0.3173 0.1264 0.9219 0.047 Uiso 1 1 calc R
H20C H 0.3509 0.0579 0.8770 0.047 Uiso 1 1 calc R
C21 C 0.1242(3) 0.1500(2) 0.61038(19) 0.0289(9) Uani 1 1 d .
C22 C 0.1367(3) 0.2350(3) 0.6277(2) 0.0411(11) Uani 1 1 d .
H22A H 0.1071 0.2674 0.5962 0.062 Uiso 1 1 calc R
H22B H 0.1969 0.2473 0.6270 0.062 Uiso 1 1 calc R
H22C H 0.1141 0.2448 0.6711 0.062 Uiso 1 1 calc R
C23 C 0.0277(3) 0.1364(3) 0.6089(2) 0.0399(11) Uani 1 1 d .
H23A H 0.0022 0.1694 0.5759 0.060 Uiso 1 1 calc R
H23B H 0.0037 0.1489 0.6513 0.060 Uiso 1 1 calc R
H23C H 0.0163 0.0822 0.5987 0.060 Uiso 1 1 calc R
C24 C 0.1605(3) 0.1358(3) 0.5426(2) 0.0366(11) Uani 1 1 d .
H24A H 0.1300 0.1673 0.5110 0.055 Uiso 1 1 calc R
H24B H 0.1544 0.0812 0.5314 0.055 Uiso 1 1 calc R
H24C H 0.2202 0.1498 0.5421 0.055 Uiso 1 1 calc R
C25 C 0.1718(3) -0.0158(2) 0.64572(19) 0.0256(9) Uani 1 1 d .
C26 C 0.0835(3) -0.0361(3) 0.6215(2) 0.0347(10) Uani 1 1 d .
H26A H 0.0820 -0.0904 0.6084 0.052 Uiso 1 1 calc R
H26B H 0.0694 -0.0035 0.5844 0.052 Uiso 1 1 calc R
H26C H 0.0426 -0.0275 0.6562 0.052 Uiso 1 1 calc R
C27 C 0.2367(3) -0.0346(2) 0.5931(2) 0.0356(10) Uani 1 1 d .
H27A H 0.2304 -0.0886 0.5798 0.053 Uiso 1 1 calc R
H27B H 0.2935 -0.0264 0.6102 0.053 Uiso 1 1 calc R
H27C H 0.2276 -0.0009 0.5557 0.053 Uiso 1 1 calc R
C28 C 0.1896(3) -0.0685(2) 0.7035(2) 0.0351(11) Uani 1 1 d .
H28A H 0.1843 -0.1224 0.6901 0.053 Uiso 1 1 calc R
H28B H 0.1492 -0.0576 0.7381 0.053 Uiso 1 1 calc R
H28C H 0.2468 -0.0591 0.7194 0.053 Uiso 1 1 calc R
C29 C 0.1250(2) 0.1002(2) 0.75126(18) 0.0229(8) Uani 1 1 d .
H29A H 0.0988 0.0512 0.7653 0.028 Uiso 1 1 calc R
H29B H 0.0813 0.1408 0.7486 0.028 Uiso 1 1 calc R

loop_
_atom_site_aniso_label
_atom_site_aniso_U_11
_atom_site_aniso_U_22
_atom_site_aniso_U_33
_atom_site_aniso_U_23
_atom_site_aniso_U_13
_atom_site_aniso_U_12
Rh1 0.0209(2) 0.02057(19) 0.0193(2) 0.00031(12) 0.00083(12) 0.00149(12)
Cl1 0.0261(5) 0.0383(6) 0.0353(6) -0.0057(5) -0.0014(4) -0.0053(4)
P1 0.0214(5) 0.0213(5) 0.0184(5) -0.0003(4) 0.0002(4) 0.0006(4)
P2 0.0217(5) 0.0241(5) 0.0182(5) -0.0003(4) -0.0004(4) 0.0019(4)
C1 0.017(2) 0.024(2) 0.027(2) -0.0012(17) -0.0020(16) 0.0005(16)
C2 0.024(2) 0.029(2) 0.028(2) 0.0011(18) 0.0021(17) -0.0016(17)
C3 0.026(2) 0.025(2) 0.036(2) 0.0077(18) -0.0016(19) -0.0007(17)
C4 0.023(2) 0.023(2) 0.049(3) -0.002(2) 0.001(2) 0.0023(17)
C5 0.025(2) 0.031(2) 0.032(2) -0.0059(19) 0.0069(18) 0.0009(18)
C6 0.0198(19) 0.025(2) 0.025(2) -0.0002(17) 0.0002(16) -0.0030(17)
C7 0.022(2) 0.029(2) 0.022(2) -0.0039(17) 0.0009(16) -0.0006(17)
C8 0.033(2) 0.034(2) 0.023(2) -0.0036(18) 0.0013(18) 0.0015(19)
C9 0.035(2) 0.050(3) 0.020(2) 0.007(2) 0.0033(18) -0.002(2)
C10 0.036(2) 0.037(2) 0.030(2) 0.011(2) -0.0005(19) -0.004(2)
C11 0.032(2) 0.027(2) 0.031(2) 0.0024(18) 0.0013(19) 0.0017(18)
C12 0.023(2) 0.029(2) 0.021(2) 0.0013(17) -0.0006(16) -0.0035(17)
C13 0.028(2) 0.021(2) 0.030(2) -0.0014(17) 0.0000(17) 0.0043(17)
C14 0.037(2) 0.026(2) 0.038(2) -0.0066(19) -0.005(2) -0.0042(19)
C15 0.036(2) 0.035(2) 0.038(2) -0.009(2) 0.000(2) 0.005(2)
C16 0.048(3) 0.029(2) 0.043(3) 0.003(2) 0.003(2) 0.002(2)
C17 0.025(2) 0.023(2) 0.021(2) 0.0025(16) 0.0006(16) -0.0031(16)
C18 0.035(2) 0.027(2) 0.029(2) 0.0006(18) -0.0029(19) 0.0013(18)
C19 0.036(2) 0.036(2) 0.025(2) 0.0020(19) 0.0057(19) 0.000(2)
C20 0.031(2) 0.036(2) 0.027(2) 0.0013(19) -0.0043(18) 0.0063(19)
C21 0.029(2) 0.037(2) 0.021(2) 0.0035(18) -0.0037(17) 0.0064(18)
C22 0.047(3) 0.037(3) 0.039(3) 0.008(2) -0.005(2) 0.008(2)
C23 0.030(2) 0.052(3) 0.038(3) 0.002(2) -0.006(2) 0.010(2)
C24 0.038(3) 0.047(3) 0.025(2) 0.008(2) 0.0003(19) 0.003(2)
C25 0.028(2) 0.028(2) 0.021(2) -0.0057(17) -0.0020(17) 0.0000(17)
C26 0.035(2) 0.035(2) 0.034(2) -0.0011(19) -0.003(2) -0.005(2)
C27 0.041(3) 0.033(2) 0.033(2) -0.012(2) 0.003(2) 0.000(2)
C28 0.047(3) 0.024(2) 0.034(2) 0.0002(19) -0.004(2) 0.0013(19)
C29 0.022(2) 0.028(2) 0.018(2) -0.0007(17) 0.0032(16) 0.0003(17)

loop_
_atom_type_symbol
_atom_type_description
_atom_type_scat_dispersion_real
_atom_type_scat_dispersion_imag
_atom_type_scat_source
C C 0.0033 0.0016 'International Tables Vol C Tables 4.2.6.8 and 6.1.1.4'
H H 0.0000 0.0000 'International Tables Vol C Tables 4.2.6.8 and 6.1.1.4'
P P 0.1023 0.0942 'International Tables Vol C Tables 4.2.6.8 and 6.1.1.4'
Cl Cl 0.1484 0.1585 'International Tables Vol C Tables 4.2.6.8 and 6.1.1.4'
Rh Rh -1.1178 0.9187 'International Tables Vol C Tables 4.2.6.8 and 6.1.1.4'

loop_
_geom_angle_atom_site_label_1
_geom_angle_atom_site_label_2
_geom_angle_atom_site_label_3
_geom_angle
C1 Rh1 C12 79.83(16)
C1 Rh1 P2 96.89(11)
C12 Rh1 P2 96.90(11)
C1 Rh1 Cl1 94.60(11)
C12 Rh1 Cl1 88.47(11)
P2 Rh1 Cl1 168.01(4)
C1 Rh1 P1 110.34(11)
C12 Rh1 P1 166.66(11)
P2 Rh1 P1 73.79(3)
Cl1 Rh1 P1 98.98(4)
C29 P1 C13 106.11(17)
C29 P1 C17 110.90(17)
C13 P1 C17 106.74(17)
C29 P1 Rh1 89.19(12)
C13 P1 Rh1 109.05(13)
C17 P1 Rh1 131.59(13)
C29 P2 C25 108.20(18)
C29 P2 C21 106.93(18)
C25 P2 C21 106.90(18)
C29 P2 Rh1 94.95(12)
C25 P2 Rh1 123.60(13)
C21 P2 Rh1 114.38(14)
C2 C1 C6 119.3(4)
C2 C1 Rh1 124.4(3)
C6 C1 Rh1 116.2(3)
C1 C2 C3 120.5(4)
C4 C3 C2 120.9(4)
C5 C4 C3 118.4(4)
C4 C5 C6 121.8(4)
C5 C6 C1 119.0(4)
C5 C6 C7 126.6(4)
C1 C6 C7 114.3(3)
C8 C7 C12 120.7(4)
C8 C7 C6 126.4(4)
C12 C7 C6 112.7(3)
C7 C8 C9 120.6(4)
C10 C9 C8 119.2(4)
C9 C10 C11 120.9(4)
C12 C11 C10 120.7(4)
C11 C12 C7 117.6(4)
C11 C12 Rh1 126.3(3)
C7 C12 Rh1 116.1(3)
C14 C13 C16 106.8(4)
C14 C13 C15 110.6(3)
C16 C13 C15 107.6(3)
C14 C13 P1 109.5(3)
C16 C13 P1 105.9(3)
C15 C13 P1 115.8(3)
C20 C17 C19 110.4(3)
C20 C17 C18 108.0(3)
C19 C17 C18 106.6(3)
C20 C17 P1 107.3(3)
C19 C17 P1 114.2(3)
C18 C17 P1 110.3(3)
C24 C21 C22 108.6(4)
C24 C21 C23 109.2(4)
C22 C21 C23 106.2(4)
C24 C21 P2 110.2(3)
C22 C21 P2 108.4(3)
C23 C21 P2 114.0(3)
C28 C25 C26 106.7(3)
C28 C25 C27 107.6(3)
C26 C25 C27 109.6(3)
C28 C25 P2 108.9(3)
C26 C25 P2 113.3(3)
C27 C25 P2 110.6(3)
P2 C29 P1 100.84(18)

loop_
_geom_bond_atom_site_label_1
_geom_bond_atom_site_label_2
_geom_bond_distance
Rh1 C1 1.999(4)
Rh1 C12 2.029(4)
Rh1 P2 2.3249(10)
Rh1 Cl1 2.3715(10)
Rh1 P1 2.4980(10)
P1 C29 1.887(4)
P1 C13 1.894(4)
P1 C17 1.904(4)
P2 C29 1.874(4)
P2 C25 1.904(4)
P2 C21 1.907(4)
C1 C2 1.386(6)
C1 C6 1.405(5)
C2 C3 1.390(6)
C3 C4 1.386(6)
C4 C5 1.385(6)
C5 C6 1.393(6)
C6 C7 1.465(6)
C7 C8 1.384(6)
C7 C12 1.402(6)
C8 C9 1.383(6)
C9 C10 1.377(6)
C10 C11 1.383(6)
C11 C12 1.400(6)
C13 C14 1.524(6)
C13 C16 1.528(6)
C13 C15 1.540(6)
C17 C20 1.542(5)
C17 C19 1.535(5)
C17 C18 1.535(6)
C21 C24 1.535(6)
C21 C22 1.532(6)
C21 C23 1.552(6)
C25 C28 1.532(6)
C25 C26 1.531(6)
C25 C27 1.536(6)
